data_7001272
loop_
_publ_author_name
'Kirk Egdal, Rune'
'Bond, Andrew D.'
'McKenzie, Christine J.'

_publ_section_title
;
 Air oxidation of divanadium(IV) complexes
;
_journal_issue 19
_journal_name_full 'Dalton Transactions'
_journal_page_first 3833
_journal_page_last 3839
_journal_paper_doi 10.1039/b901633c
_journal_year 2009
_chemical_formula_moiety
;
C36 H41 N6 O5 V2 2+, 2(Cl O4 -), 2(H2 O), C2 H6 O
;
_chemical_formula_sum 'C38 H51 Cl2 N6 O16 V2'
_chemical_formula_weight 1020.63
_space_group_IT_number 2
_symmetry_cell_setting triclinic
_symmetry_space_group_name_Hall '-P 1'
_symmetry_space_group_name_H-M 'P -1'
_atom_sites_solution_hydrogens geom
_atom_sites_solution_primary direct
_atom_sites_solution_secondary difmap
_cell_angle_alpha 91.023(5)
_cell_angle_beta 99.366(5)
_cell_angle_gamma 101.768(5)
_cell_formula_units_Z 2
_cell_length_a 10.740(3)
_cell_length_b 11.952(3)
_cell_length_c 17.766(4)
_cell_measurement_reflns_used 1119
_cell_measurement_temperature 150(2)
_cell_measurement_theta_max 24.25
_cell_measurement_theta_min 2.48
_cell_volume 2199.7(10)
_computing_cell_refinement 'SAINT v.6.36 (Bruker, 2002)'
_computing_data_collection 'SMART v.5.628 (Bruker, 2002)'
_computing_data_reduction 'SAINT v.6.36'
_computing_molecular_graphics 'SHELXTL v.6.10'
_computing_publication_material 'SHELXTL v.6.10'
_computing_structure_refinement 'SHELXTL v.6.10'
_computing_structure_solution 'SHELXTL v.6.10 (Sheldrick, 2000)'
_diffrn_ambient_temperature 150(2)
_diffrn_measured_fraction_theta_full 0.992
_diffrn_measured_fraction_theta_max 0.992
_diffrn_measurement_device_type 'Bruker SMART1000 CCD'
_diffrn_measurement_method 'thin-slice \w scans'
_diffrn_radiation_monochromator 'Silicon 111'
_diffrn_radiation_source
;
Beamline I711 at the MAX-II storage ring: MAX-Lab, Lund, Sweden
;
_diffrn_radiation_type synchrotron
_diffrn_radiation_wavelength 0.8974
_diffrn_reflns_av_R_equivalents 0.0568
_diffrn_reflns_av_sigmaI/netI 0.0936
_diffrn_reflns_limit_h_max 11
_diffrn_reflns_limit_h_min -11
_diffrn_reflns_limit_k_max 13
_diffrn_reflns_limit_k_min -13
_diffrn_reflns_limit_l_max 19
_diffrn_reflns_limit_l_min -19
_diffrn_reflns_number 14402
_diffrn_reflns_theta_full 29.90
_diffrn_reflns_theta_max 29.90
_diffrn_reflns_theta_min 1.47
_diffrn_standards_number 0
_exptl_absorpt_coefficient_mu 0.624
_exptl_absorpt_correction_T_max 0.988
_exptl_absorpt_correction_T_min 0.709
_exptl_absorpt_correction_type multi-scan
_exptl_absorpt_process_details
;
SADABS v.2.05 (Sheldrick, 2002)
Ratio of minimum to maximum apparent transmission: 0.717897
The transmission factors are not real since they include
corrections for beam decay and possibly crystal decay (the
two cannot be distinguished).
;
_exptl_crystal_colour blue
_exptl_crystal_density_diffrn 1.541
_exptl_crystal_density_method 'not measured'
_exptl_crystal_description block
_exptl_crystal_F_000 1058
_exptl_crystal_size_max 0.02
_exptl_crystal_size_mid 0.02
_exptl_crystal_size_min 0.02
_refine_diff_density_max 1.295
_refine_diff_density_min -1.072
_refine_diff_density_rms 0.097
_refine_ls_extinction_method none
_refine_ls_goodness_of_fit_ref 0.941
_refine_ls_hydrogen_treatment mixed
_refine_ls_matrix_type full
_refine_ls_number_parameters 565
_refine_ls_number_reflns 6271
_refine_ls_number_restraints 25
_refine_ls_restrained_S_all 0.949
_refine_ls_R_factor_all 0.1194
_refine_ls_R_factor_gt 0.0757
_refine_ls_shift/su_max 0.000
_refine_ls_shift/su_mean 0.000
_refine_ls_structure_factor_coef Fsqd
_refine_ls_weighting_details 'calc w=1/[\s^2^(Fo^2^)+(0.1512P)^2^] where P=(Fo^2^+2Fc^2^)/3'
_refine_ls_weighting_scheme calc
_refine_ls_wR_factor_gt 0.2081
_refine_ls_wR_factor_ref 0.2300
_reflns_number_gt 3696
_reflns_number_total 6271
_reflns_threshold_expression I>2\s(I)
_cod_data_source_file b901633c.txt
_cod_data_source_block 3
_cod_database_code 7001272

loop_
_symmetry_equiv_pos_as_xyz
'x, y, z'
'-x, -y, -z'

loop_
_atom_site_label
_atom_site_type_symbol
_atom_site_fract_x
_atom_site_fract_y
_atom_site_fract_z
_atom_site_U_iso_or_equiv
_atom_site_adp_type
_atom_site_occupancy
_atom_site_symmetry_multiplicity
_atom_site_calc_flag
_atom_site_refinement_flags
_atom_site_disorder_assembly
_atom_site_disorder_group
V1 V 0.57302(12) 0.70406(11) 0.84175(7) 0.0448(4) Uani 1 1 d . . .
V2 V 0.23331(11) 0.79309(10) 0.81247(6) 0.0415(4) Uani 1 1 d . . .
O1 O 0.3817(4) 0.7575(4) 0.7699(2) 0.0383(11) Uani 1 1 d . . .
O2 O 0.7035(4) 0.6614(4) 0.8750(3) 0.0512(13) Uani 1 1 d . . .
O3 O 0.5698(4) 0.8111(4) 0.9016(3) 0.0510(13) Uani 1 1 d . . .
O4 O 0.1866(5) 0.6876(4) 0.8613(3) 0.0547(14) Uani 1 1 d . . .
O5 O 0.3649(5) 0.9027(5) 0.8829(3) 0.0516(15) Uani 1 1 d D . .
H1 H 0.434(6) 0.876(7) 0.894(4) 0.077 Uiso 1 1 d D . .
H2 H 0.350(7) 0.931(7) 0.925(3) 0.077 Uiso 1 1 d D . .
N1 N 0.5206(5) 0.5703(5) 0.7465(3) 0.0450(15) Uani 1 1 d . . .
N2 N 0.4496(5) 0.5724(5) 0.8839(3) 0.0428(15) Uani 1 1 d . . .
N3 N 0.6513(5) 0.7894(5) 0.7539(3) 0.0437(15) Uani 1 1 d . . .
N4 N 0.2289(5) 0.9382(5) 0.7302(3) 0.0384(14) Uani 1 1 d . . .
N5 N 0.1071(5) 0.7170(5) 0.7125(3) 0.0443(15) Uani 1 1 d . . .
N6 N 0.1013(5) 0.8878(5) 0.8428(3) 0.0448(15) Uani 1 1 d . . .
C1 C 0.3753(6) 0.7600(6) 0.6913(4) 0.0374(17) Uani 1 1 d . . .
C2 C 0.3798(6) 0.6608(6) 0.6517(4) 0.0398(17) Uani 1 1 d . . .
C3 C 0.3710(6) 0.6611(6) 0.5733(4) 0.0434(18) Uani 1 1 d . . .
H3A H 0.3740 0.5928 0.5461 0.052 Uiso 1 1 calc R . .
C4 C 0.3580(6) 0.7575(6) 0.5326(4) 0.0377(17) Uani 1 1 d . . .
C5 C 0.3558(6) 0.8560(6) 0.5750(4) 0.0362(16) Uani 1 1 d . . .
H5A H 0.3489 0.9239 0.5491 0.043 Uiso 1 1 calc R . .
C6 C 0.3632(6) 0.8586(6) 0.6533(4) 0.0364(16) Uani 1 1 d . . .
C7 C 0.3418(6) 0.7582(6) 0.4447(4) 0.0407(17) Uani 1 1 d . . .
C8 C 0.2042(6) 0.7736(6) 0.4138(4) 0.050(2) Uani 1 1 d . . .
H8A H 0.1414 0.7098 0.4286 0.074 Uiso 1 1 calc R . .
H8B H 0.1920 0.7750 0.3580 0.074 Uiso 1 1 calc R . .
H8C H 0.1915 0.8458 0.4352 0.074 Uiso 1 1 calc R . .
C9 C 0.4401(7) 0.8583(6) 0.4216(4) 0.0477(19) Uani 1 1 d . . .
H9A H 0.5277 0.8487 0.4414 0.072 Uiso 1 1 calc R . .
H9B H 0.4271 0.9304 0.4429 0.072 Uiso 1 1 calc R . .
H9C H 0.4281 0.8596 0.3658 0.072 Uiso 1 1 calc R . .
C10 C 0.3593(7) 0.6459(6) 0.4097(4) 0.0466(19) Uani 1 1 d . . .
H10A H 0.2963 0.5821 0.4244 0.070 Uiso 1 1 calc R . .
H10B H 0.4468 0.6349 0.4285 0.070 Uiso 1 1 calc R . .
H10C H 0.3461 0.6485 0.3540 0.070 Uiso 1 1 calc R . .
C11 C 0.3928(7) 0.5554(6) 0.6941(4) 0.0429(18) Uani 1 1 d . . .
H11A H 0.3835 0.4903 0.6570 0.051 Uiso 1 1 calc R . .
H11B H 0.3224 0.5369 0.7245 0.051 Uiso 1 1 calc R . .
C12 C 0.5196(7) 0.4618(6) 0.7877(4) 0.0508(19) Uani 1 1 d . . .
H12A H 0.6087 0.4561 0.8099 0.061 Uiso 1 1 calc R . .
H12B H 0.4808 0.3945 0.7520 0.061 Uiso 1 1 calc R . .
C13 C 0.4396(7) 0.4659(6) 0.8508(4) 0.0477(19) Uani 1 1 d . . .
C14 C 0.3679(8) 0.3712(7) 0.8760(5) 0.061(2) Uani 1 1 d . . .
H14A H 0.3603 0.2981 0.8516 0.073 Uiso 1 1 calc R . .
C15 C 0.3065(8) 0.3818(8) 0.9370(5) 0.067(2) Uani 1 1 d . . .
H15A H 0.2562 0.3162 0.9551 0.081 Uiso 1 1 calc R . .
C16 C 0.3184(7) 0.4881(7) 0.9716(4) 0.053(2) Uani 1 1 d . . .
H16A H 0.2789 0.4970 1.0148 0.064 Uiso 1 1 calc R . .
C17 C 0.3887(7) 0.5810(7) 0.9423(4) 0.0492(19) Uani 1 1 d . . .
H17A H 0.3940 0.6549 0.9649 0.059 Uiso 1 1 calc R . .
C18 C 0.6269(7) 0.5967(7) 0.7026(4) 0.050(2) Uani 1 1 d . . .
H18A H 0.6001 0.5565 0.6516 0.060 Uiso 1 1 calc R . .
H18B H 0.7026 0.5694 0.7293 0.060 Uiso 1 1 calc R . .
C19 C 0.6626(6) 0.7213(7) 0.6940(4) 0.0461(18) Uani 1 1 d . . .
C20 C 0.7137(7) 0.7721(8) 0.6325(4) 0.056(2) Uani 1 1 d . . .
H20A H 0.7214 0.7253 0.5904 0.067 Uiso 1 1 calc R . .
C21 C 0.7538(7) 0.8911(8) 0.6319(5) 0.059(2) Uani 1 1 d . . .
H21A H 0.7884 0.9258 0.5900 0.071 Uiso 1 1 calc R . .
C22 C 0.7416(7) 0.9555(7) 0.6934(5) 0.056(2) Uani 1 1 d . . .
H22A H 0.7697 1.0364 0.6953 0.068 Uiso 1 1 calc R . .
C23 C 0.6887(6) 0.9037(7) 0.7525(4) 0.0472(19) Uani 1 1 d . . .
H23A H 0.6781 0.9502 0.7939 0.057 Uiso 1 1 calc R . .
C24 C 0.3521(6) 0.9639(6) 0.6976(4) 0.0401(17) Uani 1 1 d . . .
H24A H 0.4271 0.9858 0.7394 0.048 Uiso 1 1 calc R . .
H24B H 0.3513 1.0284 0.6635 0.048 Uiso 1 1 calc R . .
C25 C 0.1165(6) 0.9053(6) 0.6678(4) 0.0409(17) Uani 1 1 d . . .
H25A H 0.1379 0.9417 0.6206 0.049 Uiso 1 1 calc R . .
H25B H 0.0424 0.9338 0.6817 0.049 Uiso 1 1 calc R . .
C26 C 0.0792(6) 0.7790(6) 0.6530(4) 0.0422(18) Uani 1 1 d . . .
C27 C 0.0129(6) 0.7307(7) 0.5826(4) 0.049(2) Uani 1 1 d . . .
H27A H -0.0058 0.7774 0.5413 0.059 Uiso 1 1 calc R . .
C28 C -0.0261(7) 0.6110(8) 0.5739(5) 0.062(2) Uani 1 1 d . . .
H28A H -0.0722 0.5755 0.5264 0.074 Uiso 1 1 calc R . .
C29 C 0.0028(7) 0.5463(7) 0.6341(5) 0.060(2) Uani 1 1 d . . .
H29A H -0.0222 0.4652 0.6289 0.072 Uiso 1 1 calc R . .
C30 C 0.0694(7) 0.6005(7) 0.7031(5) 0.055(2) Uani 1 1 d . . .
H30A H 0.0894 0.5553 0.7450 0.067 Uiso 1 1 calc R . .
C31 C 0.2158(7) 1.0380(6) 0.7754(4) 0.0452(18) Uani 1 1 d . . .
H31A H 0.1888 1.0963 0.7412 0.054 Uiso 1 1 calc R . .
H31B H 0.2994 1.0727 0.8077 0.054 Uiso 1 1 calc R . .
C32 C 0.1161(7) 0.9976(7) 0.8243(4) 0.0478(19) Uani 1 1 d . . .
C33 C 0.0453(7) 1.0713(7) 0.8499(4) 0.056(2) Uani 1 1 d . . .
H33A H 0.0584 1.1492 0.8372 0.067 Uiso 1 1 calc R . .
C34 C -0.0462(8) 1.0259(9) 0.8952(4) 0.068(3) Uani 1 1 d . . .
H34A H -0.0958 1.0738 0.9143 0.081 Uiso 1 1 calc R . .
C35 C -0.0648(8) 0.9109(8) 0.9125(4) 0.060(2) Uani 1 1 d . . .
H35A H -0.1286 0.8788 0.9417 0.072 Uiso 1 1 calc R . .
C36 C 0.0109(7) 0.8460(7) 0.8861(4) 0.053(2) Uani 1 1 d . . .
H36A H 0.0000 0.7681 0.8985 0.064 Uiso 1 1 calc R . .
Cl2 Cl 0.22708(19) 0.25301(18) 0.59329(12) 0.0599(6) Uani 1 1 d D . .
O2A O 0.3161(5) 0.2498(5) 0.6615(3) 0.0622(15) Uani 1 1 d D . .
O2B O 0.2826(6) 0.3365(5) 0.5450(3) 0.0806(18) Uani 1 1 d D . .
O2C O 0.1983(6) 0.1447(5) 0.5520(3) 0.088(2) Uani 1 1 d D . .
O2D O 0.1159(6) 0.2809(7) 0.6108(4) 0.112(3) Uani 1 1 d D . .
Cl1 Cl 0.6173(3) 0.1939(2) 0.8773(2) 0.1144(12) Uani 1 1 d D . .
O1A O 0.6744(6) 0.3066(5) 0.8997(4) 0.099(2) Uani 1 1 d D . .
O1B O 0.5388(9) 0.1871(8) 0.8026(4) 0.148(4) Uani 1 1 d D . .
O1C O 0.6961(10) 0.1178(8) 0.8791(7) 0.186(5) Uani 1 1 d D . .
O1D O 0.5214(8) 0.1608(8) 0.9291(6) 0.159(4) Uani 1 1 d D . .
O1W O 0.2971(6) 1.0135(6) 0.9901(4) 0.096(2) Uani 1 1 d . . .
H1W H 0.3355 1.0797 1.0073 0.144 Uiso 1 1 d R . .
H2W H 0.2959 0.9702 1.0268 0.144 Uiso 1 1 d R . .
O2W O 0.0805(13) 0.3240(11) 0.7664(7) 0.221(6) Uiso 1 1 d . . .
H3W H 0.0820 0.2919 0.7242 0.331 Uiso 1 1 d R . .
H4W H 0.0038 0.3317 0.7630 0.331 Uiso 1 1 d R . .
O1S O -0.0994(18) 0.3755(16) 0.8103(11) 0.295(9) Uiso 1 1 d D . .
H1S H -0.1587 0.4043 0.7869 0.442 Uiso 1 1 d R . .
C1S C -0.042(3) 0.443(2) 0.8808(12) 0.278(12) Uiso 1 1 d D . .
H1S1 H -0.1005 0.4889 0.8970 0.334 Uiso 1 1 calc R . .
H1S2 H 0.0417 0.4932 0.8766 0.334 Uiso 1 1 calc R . .
C2S C -0.025(3) 0.347(2) 0.9340(14) 0.281(13) Uiso 1 1 d D . .
H2S1 H 0.0142 0.3800 0.9854 0.422 Uiso 1 1 calc R . .
H2S2 H 0.0316 0.3020 0.9153 0.422 Uiso 1 1 calc R . .
H2S3 H -0.1091 0.2977 0.9356 0.422 Uiso 1 1 calc R . .

loop_
_atom_site_aniso_label
_atom_site_aniso_U_11
_atom_site_aniso_U_22
_atom_site_aniso_U_33
_atom_site_aniso_U_23
_atom_site_aniso_U_13
_atom_site_aniso_U_12
V1 0.0486(8) 0.0454(8) 0.0377(7) -0.0045(6) 0.0040(6) 0.0070(6)
V2 0.0410(7) 0.0473(8) 0.0352(7) -0.0017(6) 0.0062(5) 0.0080(6)
O1 0.045(3) 0.038(3) 0.031(2) -0.006(2) 0.001(2) 0.010(2)
O2 0.048(3) 0.059(3) 0.046(3) 0.002(3) 0.006(2) 0.010(2)
O3 0.047(3) 0.055(3) 0.043(3) -0.005(2) -0.004(2) 0.002(2)
O4 0.058(3) 0.063(4) 0.045(3) 0.011(3) 0.014(2) 0.013(3)
O5 0.041(3) 0.066(4) 0.043(3) -0.022(3) -0.004(2) 0.012(3)
N1 0.045(3) 0.048(4) 0.040(3) -0.004(3) 0.000(3) 0.013(3)
N2 0.045(3) 0.046(4) 0.033(3) -0.003(3) -0.002(3) 0.008(3)
N3 0.034(3) 0.057(4) 0.040(3) 0.001(3) 0.002(3) 0.014(3)
N4 0.040(3) 0.038(3) 0.035(3) -0.008(3) 0.005(3) 0.005(3)
N5 0.034(3) 0.047(4) 0.048(4) -0.004(3) 0.004(3) 0.001(3)
N6 0.038(3) 0.056(4) 0.038(3) -0.002(3) 0.005(3) 0.005(3)
C1 0.031(4) 0.044(4) 0.031(4) -0.006(3) 0.000(3) 0.000(3)
C2 0.042(4) 0.045(4) 0.029(4) -0.008(3) 0.000(3) 0.005(3)
C3 0.038(4) 0.046(5) 0.043(4) -0.012(4) 0.003(3) 0.007(3)
C4 0.034(4) 0.045(4) 0.033(4) -0.004(3) 0.006(3) 0.006(3)
C5 0.032(4) 0.039(4) 0.035(4) 0.002(3) 0.007(3) 0.002(3)
C6 0.030(4) 0.041(4) 0.038(4) -0.005(3) 0.005(3) 0.007(3)
C7 0.036(4) 0.049(4) 0.035(4) -0.004(3) 0.005(3) 0.005(3)
C8 0.044(4) 0.057(5) 0.040(4) -0.008(4) -0.001(3) 0.002(4)
C9 0.044(4) 0.054(5) 0.042(4) 0.000(4) 0.011(3) 0.000(4)
C10 0.061(5) 0.045(5) 0.033(4) -0.007(3) 0.012(3) 0.009(4)
C11 0.053(4) 0.040(4) 0.034(4) -0.006(3) -0.001(3) 0.012(3)
C12 0.055(5) 0.043(5) 0.053(5) -0.001(4) -0.004(4) 0.018(4)
C13 0.046(4) 0.048(5) 0.043(4) 0.006(4) -0.002(3) 0.003(4)
C14 0.059(5) 0.056(5) 0.061(5) 0.008(4) -0.002(4) 0.003(4)
C15 0.047(5) 0.067(6) 0.080(6) 0.018(5) 0.006(5) -0.001(4)
C16 0.049(5) 0.057(5) 0.050(5) 0.008(4) 0.001(4) 0.011(4)
C17 0.048(5) 0.058(5) 0.041(4) 0.003(4) 0.003(4) 0.014(4)
C18 0.056(5) 0.059(5) 0.039(4) -0.006(4) 0.007(4) 0.018(4)
C19 0.038(4) 0.057(5) 0.047(4) 0.001(4) 0.007(3) 0.016(4)
C20 0.042(4) 0.091(7) 0.039(4) -0.007(4) 0.003(4) 0.025(4)
C21 0.046(5) 0.073(6) 0.055(5) 0.014(5) 0.009(4) 0.005(4)
C22 0.045(5) 0.054(5) 0.063(5) 0.007(5) -0.002(4) 0.003(4)
C23 0.038(4) 0.046(5) 0.052(5) -0.003(4) -0.004(4) 0.006(3)
C24 0.036(4) 0.040(4) 0.043(4) -0.002(3) 0.008(3) 0.005(3)
C25 0.032(4) 0.052(5) 0.038(4) -0.001(3) 0.002(3) 0.012(3)
C26 0.034(4) 0.045(4) 0.047(4) -0.007(4) 0.006(3) 0.006(3)
C27 0.035(4) 0.066(6) 0.044(4) -0.013(4) 0.001(3) 0.011(4)
C28 0.044(5) 0.073(6) 0.062(6) -0.017(5) -0.003(4) 0.012(4)
C29 0.049(5) 0.050(5) 0.074(6) -0.008(5) -0.001(4) 0.003(4)
C30 0.048(5) 0.045(5) 0.066(5) 0.001(4) -0.003(4) 0.002(4)
C31 0.044(4) 0.042(4) 0.049(4) -0.010(4) 0.007(3) 0.008(3)
C32 0.041(4) 0.065(6) 0.037(4) -0.007(4) 0.005(3) 0.011(4)
C33 0.050(5) 0.066(6) 0.054(5) -0.006(4) 0.009(4) 0.016(4)
C34 0.055(5) 0.105(8) 0.048(5) -0.021(5) 0.013(4) 0.028(5)
C35 0.051(5) 0.086(7) 0.044(5) -0.006(5) 0.016(4) 0.011(5)
C36 0.048(5) 0.066(5) 0.043(4) -0.006(4) 0.008(4) 0.009(4)
Cl2 0.0496(12) 0.0599(14) 0.0623(13) -0.0001(11) -0.0081(10) 0.0078(10)
O2A 0.051(3) 0.069(4) 0.055(3) 0.005(3) -0.018(3) 0.008(3)
O2B 0.098(5) 0.070(4) 0.063(4) 0.011(3) 0.003(3) 0.002(4)
O2C 0.108(5) 0.057(4) 0.078(4) -0.006(3) -0.022(4) 0.002(3)
O2D 0.070(5) 0.180(8) 0.095(5) -0.015(5) 0.025(4) 0.041(5)
Cl1 0.0820(19) 0.075(2) 0.172(3) -0.023(2) -0.013(2) 0.0111(15)
O1A 0.097(5) 0.084(5) 0.105(5) -0.025(4) 0.006(4) 0.004(4)
O1B 0.168(9) 0.133(8) 0.122(7) -0.053(6) -0.024(7) 0.025(6)
O1C 0.192(10) 0.155(9) 0.251(13) 0.003(9) 0.050(10) 0.122(9)
O1D 0.106(7) 0.172(9) 0.217(11) 0.038(8) 0.090(7) 0.013(6)
O1W 0.075(4) 0.114(6) 0.092(5) -0.045(4) 0.008(4) 0.016(4)

loop_
_atom_type_symbol
_atom_type_description
_atom_type_scat_dispersion_real
_atom_type_scat_dispersion_imag
_atom_type_scat_source
C C 0.0033 0.0016 'International Tables Vol C Tables 4.2.6.8 and 6.1.1.4'
H H 0.0000 0.0000 'International Tables Vol C Tables 4.2.6.8 and 6.1.1.4'
N N 0.0061 0.0033 'International Tables Vol C Tables 4.2.6.8 and 6.1.1.4'
O O 0.0106 0.0060 'International Tables Vol C Tables 4.2.6.8 and 6.1.1.4'
Cl Cl 0.1484 0.1585 'International Tables Vol C Tables 4.2.6.8 and 6.1.1.4'
V V 0.3005 0.5294 'International Tables Vol C Tables 4.2.6.8 and 6.1.1.4'

loop_
_geom_angle_atom_site_label_1
_geom_angle_atom_site_label_2
_geom_angle_atom_site_label_3
_geom_angle
_geom_angle_site_symmetry_1
_geom_angle_site_symmetry_3
_geom_angle_publ_flag
O2 V1 O3 104.8(2) . . ?
O2 V1 N2 95.5(2) . . ?
O3 V1 N2 99.9(2) . . ?
O2 V1 N3 93.7(2) . . ?
O3 V1 N3 102.3(2) . . ?
N2 V1 N3 152.9(2) . . ?
O2 V1 N1 92.1(2) . . ?
O3 V1 N1 163.0(2) . . ?
N2 V1 N1 76.7(2) . . ?
N3 V1 N1 77.5(2) . . ?
O2 V1 O1 170.1(2) . . ?
O3 V1 O1 83.79(19) . . ?
N2 V1 O1 87.66(19) . . ?
N3 V1 O1 79.49(18) . . ?
N1 V1 O1 79.44(18) . . ?
O4 V2 O5 106.1(2) . . ?
O4 V2 O1 105.6(2) . . ?
O5 V2 O1 85.29(19) . . ?
O4 V2 N6 94.4(3) . . ?
O5 V2 N6 85.4(2) . . ?
O1 V2 N6 159.5(2) . . ?
O4 V2 N5 92.3(3) . . ?
O5 V2 N5 161.6(2) . . ?
O1 V2 N5 89.77(19) . . ?
N6 V2 N5 93.4(2) . . ?
O4 V2 N4 161.1(2) . . ?
O5 V2 N4 87.1(2) . . ?
O1 V2 N4 88.63(19) . . ?
N6 V2 N4 72.7(2) . . ?
N5 V2 N4 75.1(2) . . ?
C1 O1 V2 117.2(4) . . ?
C1 O1 V1 116.2(4) . . ?
V2 O1 V1 126.5(2) . . ?
V2 O5 H1 110(5) . . ?
V2 O5 H2 123(5) . . ?
H1 O5 H2 107(3) . . ?
C18 N1 C12 112.6(6) . . ?
C18 N1 C11 110.3(5) . . ?
C12 N1 C11 106.9(5) . . ?
C18 N1 V1 104.3(4) . . ?
C12 N1 V1 102.7(4) . . ?
C11 N1 V1 119.9(4) . . ?
C17 N2 C13 118.2(6) . . ?
C17 N2 V1 126.3(5) . . ?
C13 N2 V1 115.3(5) . . ?
C23 N3 C19 119.7(6) . . ?
C23 N3 V1 124.8(5) . . ?
C19 N3 V1 115.5(5) . . ?
C31 N4 C25 110.0(5) . . ?
C31 N4 C24 110.6(5) . . ?
C25 N4 C24 110.1(5) . . ?
C31 N4 V2 106.3(4) . . ?
C25 N4 V2 109.8(4) . . ?
C24 N4 V2 110.1(4) . . ?
C26 N5 C30 118.2(6) . . ?
C26 N5 V2 120.9(5) . . ?
C30 N5 V2 120.1(5) . . ?
C32 N6 C36 118.8(7) . . ?
C32 N6 V2 118.0(5) . . ?
C36 N6 V2 122.9(5) . . ?
C2 C1 C6 120.7(6) . . ?
C2 C1 O1 118.0(6) . . ?
C6 C1 O1 121.2(6) . . ?
C3 C2 C1 118.8(7) . . ?
C3 C2 C11 121.5(6) . . ?
C1 C2 C11 119.7(6) . . ?
C2 C3 C4 122.5(6) . . ?
C2 C3 H3A 118.7 . . ?
C4 C3 H3A 118.7 . . ?
C3 C4 C5 116.7(6) . . ?
C3 C4 C7 123.3(6) . . ?
C5 C4 C7 119.9(6) . . ?
C6 C5 C4 122.4(7) . . ?
C6 C5 H5A 118.8 . . ?
C4 C5 H5A 118.8 . . ?
C5 C6 C1 118.9(6) . . ?
C5 C6 C24 121.6(6) . . ?
C1 C6 C24 119.5(6) . . ?
C10 C7 C9 109.6(6) . . ?
C10 C7 C8 108.3(5) . . ?
C9 C7 C8 109.4(6) . . ?
C10 C7 C4 111.7(6) . . ?
C9 C7 C4 109.7(5) . . ?
C8 C7 C4 108.1(5) . . ?
C7 C8 H8A 109.5 . . ?
C7 C8 H8B 109.5 . . ?
H8A C8 H8B 109.5 . . ?
C7 C8 H8C 109.5 . . ?
H8A C8 H8C 109.5 . . ?
H8B C8 H8C 109.5 . . ?
C7 C9 H9A 109.5 . . ?
C7 C9 H9B 109.5 . . ?
H9A C9 H9B 109.5 . . ?
C7 C9 H9C 109.5 . . ?
H9A C9 H9C 109.5 . . ?
H9B C9 H9C 109.5 . . ?
C7 C10 H10A 109.5 . . ?
C7 C10 H10B 109.5 . . ?
H10A C10 H10B 109.5 . . ?
C7 C10 H10C 109.5 . . ?
H10A C10 H10C 109.5 . . ?
H10B C10 H10C 109.5 . . ?
C2 C11 N1 112.0(6) . . ?
C2 C11 H11A 109.2 . . ?
N1 C11 H11A 109.2 . . ?
C2 C11 H11B 109.2 . . ?
N1 C11 H11B 109.2 . . ?
H11A C11 H11B 107.9 . . ?
N1 C12 C13 107.0(6) . . ?
N1 C12 H12A 110.3 . . ?
C13 C12 H12A 110.3 . . ?
N1 C12 H12B 110.3 . . ?
C13 C12 H12B 110.3 . . ?
H12A C12 H12B 108.6 . . ?
C14 C13 N2 121.3(7) . . ?
C14 C13 C12 123.4(7) . . ?
N2 C13 C12 115.1(6) . . ?
C13 C14 C15 119.6(8) . . ?
C13 C14 H14A 120.2 . . ?
C15 C14 H14A 120.2 . . ?
C14 C15 C16 119.5(8) . . ?
C14 C15 H15A 120.3 . . ?
C16 C15 H15A 120.3 . . ?
C17 C16 C15 118.4(8) . . ?
C17 C16 H16A 120.8 . . ?
C15 C16 H16A 120.8 . . ?
N2 C17 C16 123.0(7) . . ?
N2 C17 H17A 118.5 . . ?
C16 C17 H17A 118.5 . . ?
N1 C18 C19 110.3(6) . . ?
N1 C18 H18A 109.6 . . ?
C19 C18 H18A 109.6 . . ?
N1 C18 H18B 109.6 . . ?
C19 C18 H18B 109.6 . . ?
H18A C18 H18B 108.1 . . ?
N3 C19 C20 119.1(7) . . ?
N3 C19 C18 115.9(6) . . ?
C20 C19 C18 124.9(7) . . ?
C19 C20 C21 120.9(7) . . ?
C19 C20 H20A 119.5 . . ?
C21 C20 H20A 119.5 . . ?
C22 C21 C20 117.9(8) . . ?
C22 C21 H21A 121.1 . . ?
C20 C21 H21A 121.1 . . ?
C21 C22 C23 120.1(8) . . ?
C21 C22 H22A 120.0 . . ?
C23 C22 H22A 120.0 . . ?
N3 C23 C22 122.4(7) . . ?
N3 C23 H23A 118.8 . . ?
C22 C23 H23A 118.8 . . ?
N4 C24 C6 108.8(5) . . ?
N4 C24 H24A 109.9 . . ?
C6 C24 H24A 109.9 . . ?
N4 C24 H24B 109.9 . . ?
C6 C24 H24B 109.9 . . ?
H24A C24 H24B 108.3 . . ?
N4 C25 C26 111.5(6) . . ?
N4 C25 H25A 109.3 . . ?
C26 C25 H25A 109.3 . . ?
N4 C25 H25B 109.3 . . ?
C26 C25 H25B 109.3 . . ?
H25A C25 H25B 108.0 . . ?
N5 C26 C27 122.8(7) . . ?
N5 C26 C25 115.7(6) . . ?
C27 C26 C25 121.3(7) . . ?
C26 C27 C28 118.4(8) . . ?
C26 C27 H27A 120.8 . . ?
C28 C27 H27A 120.8 . . ?
C29 C28 C27 119.4(7) . . ?
C29 C28 H28A 120.3 . . ?
C27 C28 H28A 120.3 . . ?
C28 C29 C30 119.1(8) . . ?
C28 C29 H29A 120.4 . . ?
C30 C29 H29A 120.4 . . ?
N5 C30 C29 122.0(8) . . ?
N5 C30 H30A 119.0 . . ?
C29 C30 H30A 119.0 . . ?
N4 C31 C32 107.7(6) . . ?
N4 C31 H31A 110.2 . . ?
C32 C31 H31A 110.2 . . ?
N4 C31 H31B 110.2 . . ?
C32 C31 H31B 110.2 . . ?
H31A C31 H31B 108.5 . . ?
N6 C32 C33 122.5(7) . . ?
N6 C32 C31 116.2(6) . . ?
C33 C32 C31 121.2(8) . . ?
C32 C33 C34 117.3(8) . . ?
C32 C33 H33A 121.4 . . ?
C34 C33 H33A 121.4 . . ?
C35 C34 C33 120.4(8) . . ?
C35 C34 H34A 119.8 . . ?
C33 C34 H34A 119.8 . . ?
C36 C35 C34 118.1(8) . . ?
C36 C35 H35A 121.0 . . ?
C34 C35 H35A 121.0 . . ?
N6 C36 C35 122.9(8) . . ?
N6 C36 H36A 118.6 . . ?
C35 C36 H36A 118.6 . . ?
O2D Cl2 O2A 109.9(4) . . ?
O2D Cl2 O2C 110.7(4) . . ?
O2A Cl2 O2C 109.6(4) . . ?
O2D Cl2 O2B 109.0(5) . . ?
O2A Cl2 O2B 110.3(3) . . ?
O2C Cl2 O2B 107.3(4) . . ?
O1C Cl1 O1A 117.3(6) . . ?
O1C Cl1 O1B 109.6(6) . . ?
O1A Cl1 O1B 110.4(5) . . ?
O1C Cl1 O1D 110.6(7) . . ?
O1A Cl1 O1D 104.4(5) . . ?
O1B Cl1 O1D 103.7(6) . . ?
H1W O1W H2W 108.1 . . ?
H3W O2W H4W 103.8 . . ?
C1S O1S H1S 109.5 . . ?
O1S C1S C2S 99.8(19) . . ?
O1S C1S H1S1 111.8 . . ?
C2S C1S H1S1 111.8 . . ?
O1S C1S H1S2 111.8 . . ?
C2S C1S H1S2 111.8 . . ?
H1S1 C1S H1S2 109.5 . . ?
C1S C2S H2S1 109.5 . . ?
C1S C2S H2S2 109.5 . . ?
H2S1 C2S H2S2 109.5 . . ?
C1S C2S H2S3 109.5 . . ?
H2S1 C2S H2S3 109.5 . . ?
H2S2 C2S H2S3 109.5 . . ?

loop_
_geom_bond_atom_site_label_1
_geom_bond_atom_site_label_2
_geom_bond_distance
_geom_bond_site_symmetry_2
_geom_bond_publ_flag
V1 O2 1.614(5) . ?
V1 O3 1.658(5) . ?
V1 N2 2.075(6) . ?
V1 N3 2.078(6) . ?
V1 N1 2.227(6) . ?
V1 O1 2.444(4) . ?
V2 O4 1.587(5) . ?
V2 O5 1.972(5) . ?
V2 O1 1.987(4) . ?
V2 N6 2.113(6) . ?
V2 N5 2.116(6) . ?
V2 N4 2.291(6) . ?
O1 C1 1.389(7) . ?
O5 H1 0.86(5) . ?
O5 H2 0.86(5) . ?
N1 C18 1.470(9) . ?
N1 C12 1.500(9) . ?
N1 C11 1.504(8) . ?
N2 C17 1.327(9) . ?
N2 C13 1.369(9) . ?
N3 C23 1.345(9) . ?
N3 C19 1.363(9) . ?
N4 C31 1.469(8) . ?
N4 C25 1.482(8) . ?
N4 C24 1.508(8) . ?
N5 C26 1.331(9) . ?
N5 C30 1.367(9) . ?
N6 C32 1.342(9) . ?
N6 C36 1.358(9) . ?
C1 C2 1.382(9) . ?
C1 C6 1.387(9) . ?
C2 C3 1.381(9) . ?
C2 C11 1.499(10) . ?
C3 C4 1.390(10) . ?
C3 H3A 0.950 . ?
C4 C5 1.392(9) . ?
C4 C7 1.544(9) . ?
C5 C6 1.379(9) . ?
C5 H5A 0.950 . ?
C6 C24 1.508(9) . ?
C7 C10 1.528(9) . ?
C7 C9 1.535(9) . ?
C7 C8 1.539(10) . ?
C8 H8A 0.980 . ?
C8 H8B 0.980 . ?
C8 H8C 0.980 . ?
C9 H9A 0.980 . ?
C9 H9B 0.980 . ?
C9 H9C 0.980 . ?
C10 H10A 0.980 . ?
C10 H10B 0.980 . ?
C10 H10C 0.980 . ?
C11 H11A 0.990 . ?
C11 H11B 0.990 . ?
C12 C13 1.526(10) . ?
C12 H12A 0.990 . ?
C12 H12B 0.990 . ?
C13 C14 1.360(10) . ?
C14 C15 1.373(11) . ?
C14 H14A 0.950 . ?
C15 C16 1.374(11) . ?
C15 H15A 0.950 . ?
C16 C17 1.371(10) . ?
C16 H16A 0.950 . ?
C17 H17A 0.950 . ?
C18 C19 1.477(10) . ?
C18 H18A 0.990 . ?
C18 H18B 0.990 . ?
C19 C20 1.396(10) . ?
C20 C21 1.400(11) . ?
C20 H20A 0.950 . ?
C21 C22 1.365(11) . ?
C21 H21A 0.950 . ?
C22 C23 1.372(10) . ?
C22 H22A 0.950 . ?
C23 H23A 0.950 . ?
C24 H24A 0.990 . ?
C24 H24B 0.990 . ?
C25 C26 1.488(9) . ?
C25 H25A 0.990 . ?
C25 H25B 0.990 . ?
C26 C27 1.386(9) . ?
C27 C28 1.404(11) . ?
C27 H27A 0.950 . ?
C28 C29 1.364(12) . ?
C28 H28A 0.950 . ?
C29 C30 1.390(10) . ?
C29 H29A 0.950 . ?
C30 H30A 0.950 . ?
C31 C32 1.497(10) . ?
C31 H31A 0.990 . ?
C31 H31B 0.990 . ?
C32 C33 1.389(10) . ?
C33 C34 1.401(11) . ?
C33 H33A 0.950 . ?
C34 C35 1.395(12) . ?
C34 H34A 0.950 . ?
C35 C36 1.360(11) . ?
C35 H35A 0.950 . ?
C36 H36A 0.950 . ?
Cl2 O2D 1.384(5) . ?
Cl2 O2A 1.423(4) . ?
Cl2 O2C 1.427(5) . ?
Cl2 O2B 1.429(5) . ?
Cl1 O1C 1.361(7) . ?
Cl1 O1A 1.383(6) . ?
Cl1 O1B 1.443(7) . ?
Cl1 O1D 1.490(7) . ?
O1W H1W 0.840 . ?
O1W H2W 0.840 . ?
O2W H3W 0.840 . ?
O2W H4W 0.840 . ?
O1S C1S 1.451(10) . ?
O1S H1S 0.840 . ?
C1S C2S 1.515(10) . ?
C1S H1S1 0.990 . ?
C1S H1S2 0.990 . ?
C2S H2S1 0.980 . ?
C2S H2S2 0.980 . ?
C2S H2S3 0.980 . ?

loop_
_geom_hbond_atom_site_label_D
_geom_hbond_atom_site_label_H
_geom_hbond_atom_site_label_A
_geom_hbond_distance_DH
_geom_hbond_distance_HA
_geom_hbond_distance_DA
_geom_hbond_angle_DHA
_geom_hbond_site_symmetry_A
O5 H1 O3 0.86(5) 1.77(5) 2.628(7) 170(6) .
O5 H2 O1W 0.86(5) 1.75(5) 2.582(7) 162(7) .
O1W H1W O3 0.84 2.05 2.806(7) 149.4 2_677
O1W H2W O1C 0.84 1.99 2.827(13) 173.8 2_667
O2W H3W O2D 0.84 2.11 2.902(15) 156.8 .
O2W H4W O1S 0.84 1.65 2.38(2) 143.8 .

loop_
_geom_torsion_atom_site_label_1
_geom_torsion_atom_site_label_2
_geom_torsion_atom_site_label_3
_geom_torsion_atom_site_label_4
_geom_torsion
_geom_torsion_site_symmetry_1
_geom_torsion_site_symmetry_2
_geom_torsion_site_symmetry_3
_geom_torsion_site_symmetry_4
_geom_torsion_publ_flag
O4 V2 O1 C1 125.5(4) . . . . ?
O5 V2 O1 C1 -129.1(5) . . . . ?
N6 V2 O1 C1 -65.9(7) . . . . ?
N5 V2 O1 C1 33.1(4) . . . . ?
N4 V2 O1 C1 -41.9(4) . . . . ?
O4 V2 O1 V1 -52.7(3) . . . . ?
O5 V2 O1 V1 52.7(3) . . . . ?
N6 V2 O1 V1 116.0(5) . . . . ?
N5 V2 O1 V1 -145.0(3) . . . . ?
N4 V2 O1 V1 139.9(3) . . . . ?
O3 V1 O1 C1 136.9(4) . . . . ?
N2 V1 O1 C1 -122.8(4) . . . . ?
N3 V1 O1 C1 33.2(4) . . . . ?
N1 V1 O1 C1 -45.9(4) . . . . ?
O3 V1 O1 V2 -44.9(3) . . . . ?
N2 V1 O1 V2 55.3(3) . . . . ?
N3 V1 O1 V2 -148.7(3) . . . . ?
N1 V1 O1 V2 132.3(3) . . . . ?
O2 V1 N1 C18 -61.8(5) . . . . ?
O3 V1 N1 C18 122.6(8) . . . . ?
N2 V1 N1 C18 -156.9(5) . . . . ?
N3 V1 N1 C18 31.5(4) . . . . ?
O1 V1 N1 C18 113.0(4) . . . . ?
O2 V1 N1 C12 55.9(4) . . . . ?
O3 V1 N1 C12 -119.7(8) . . . . ?
N2 V1 N1 C12 -39.2(4) . . . . ?
N3 V1 N1 C12 149.2(4) . . . . ?
O1 V1 N1 C12 -129.3(4) . . . . ?
O2 V1 N1 C11 174.2(5) . . . . ?
O3 V1 N1 C11 -1.4(11) . . . . ?
N2 V1 N1 C11 79.0(5) . . . . ?
N3 V1 N1 C11 -92.5(5) . . . . ?
O1 V1 N1 C11 -11.0(5) . . . . ?
O2 V1 N2 C17 106.8(6) . . . . ?
O3 V1 N2 C17 0.7(6) . . . . ?
N3 V1 N2 C17 -143.9(6) . . . . ?
N1 V1 N2 C17 -162.3(6) . . . . ?
O1 V1 N2 C17 -82.6(6) . . . . ?
O2 V1 N2 C13 -68.0(5) . . . . ?
O3 V1 N2 C13 -174.1(5) . . . . ?
N3 V1 N2 C13 41.3(8) . . . . ?
N1 V1 N2 C13 22.9(5) . . . . ?
O1 V1 N2 C13 102.6(5) . . . . ?
O2 V1 N3 C23 -105.1(5) . . . . ?
O3 V1 N3 C23 0.9(6) . . . . ?
N2 V1 N3 C23 145.2(6) . . . . ?
N1 V1 N3 C23 163.5(6) . . . . ?
O1 V1 N3 C23 82.1(5) . . . . ?
O2 V1 N3 C19 75.6(5) . . . . ?
O3 V1 N3 C19 -178.3(5) . . . . ?
N2 V1 N3 C19 -34.1(8) . . . . ?
N1 V1 N3 C19 -15.7(4) . . . . ?
O1 V1 N3 C19 -97.1(5) . . . . ?
O4 V2 N4 C31 86.0(8) . . . . ?
O5 V2 N4 C31 -49.1(4) . . . . ?
O1 V2 N4 C31 -134.4(4) . . . . ?
N6 V2 N4 C31 37.0(4) . . . . ?
N5 V2 N4 C31 135.5(4) . . . . ?
O4 V2 N4 C25 -33.0(9) . . . . ?
O5 V2 N4 C25 -168.0(4) . . . . ?
O1 V2 N4 C25 106.6(4) . . . . ?
N6 V2 N4 C25 -81.9(4) . . . . ?
N5 V2 N4 C25 16.5(4) . . . . ?
O4 V2 N4 C24 -154.3(6) . . . . ?
O5 V2 N4 C24 70.7(4) . . . . ?
O1 V2 N4 C24 -14.7(4) . . . . ?
N6 V2 N4 C24 156.8(4) . . . . ?
N5 V2 N4 C24 -104.8(4) . . . . ?
O4 V2 N5 C26 163.7(5) . . . . ?
O5 V2 N5 C26 -16.5(10) . . . . ?
O1 V2 N5 C26 -90.7(5) . . . . ?
N6 V2 N5 C26 69.1(5) . . . . ?
N4 V2 N5 C26 -2.1(5) . . . . ?
O4 V2 N5 C30 -26.9(6) . . . . ?
O5 V2 N5 C30 153.0(7) . . . . ?
O1 V2 N5 C30 78.8(5) . . . . ?
N6 V2 N5 C30 -121.5(5) . . . . ?
N4 V2 N5 C30 167.4(6) . . . . ?
O4 V2 N6 C32 169.5(5) . . . . ?
O5 V2 N6 C32 63.6(5) . . . . ?
O1 V2 N6 C32 0.4(9) . . . . ?
N5 V2 N6 C32 -98.0(5) . . . . ?
N4 V2 N6 C32 -24.7(5) . . . . ?
O4 V2 N6 C36 -4.0(5) . . . . ?
O5 V2 N6 C36 -109.9(5) . . . . ?
O1 V2 N6 C36 -173.1(5) . . . . ?
N5 V2 N6 C36 88.5(5) . . . . ?
N4 V2 N6 C36 161.8(5) . . . . ?
V2 O1 C1 C2 -120.1(5) . . . . ?
V1 O1 C1 C2 58.2(7) . . . . ?
V2 O1 C1 C6 59.2(7) . . . . ?
V1 O1 C1 C6 -122.5(5) . . . . ?
C6 C1 C2 C3 -0.6(10) . . . . ?
O1 C1 C2 C3 178.7(6) . . . . ?
C6 C1 C2 C11 -179.9(6) . . . . ?
O1 C1 C2 C11 -0.6(9) . . . . ?
C1 C2 C3 C4 0.1(10) . . . . ?
C11 C2 C3 C4 179.5(6) . . . . ?
C2 C3 C4 C5 0.8(10) . . . . ?
C2 C3 C4 C7 -177.1(6) . . . . ?
C3 C4 C5 C6 -1.4(9) . . . . ?
C7 C4 C5 C6 176.6(6) . . . . ?
C4 C5 C6 C1 1.0(10) . . . . ?
C4 C5 C6 C24 -176.0(6) . . . . ?
C2 C1 C6 C5 0.0(9) . . . . ?
O1 C1 C6 C5 -179.2(5) . . . . ?
C2 C1 C6 C24 177.1(6) . . . . ?
O1 C1 C6 C24 -2.2(9) . . . . ?
C3 C4 C7 C10 -7.3(9) . . . . ?
C5 C4 C7 C10 174.8(6) . . . . ?
C3 C4 C7 C9 -129.0(7) . . . . ?
C5 C4 C7 C9 53.1(8) . . . . ?
C3 C4 C7 C8 111.8(7) . . . . ?
C5 C4 C7 C8 -66.1(8) . . . . ?
C3 C2 C11 N1 114.7(7) . . . . ?
C1 C2 C11 N1 -65.9(8) . . . . ?
C18 N1 C11 C2 -59.5(7) . . . . ?
C12 N1 C11 C2 177.8(5) . . . . ?
V1 N1 C11 C2 61.7(7) . . . . ?
C18 N1 C12 C13 160.5(5) . . . . ?
C11 N1 C12 C13 -78.2(6) . . . . ?
V1 N1 C12 C13 48.9(6) . . . . ?
C17 N2 C13 C14 0.9(10) . . . . ?
V1 N2 C13 C14 176.1(6) . . . . ?
C17 N2 C13 C12 -175.9(6) . . . . ?
V1 N2 C13 C12 -0.7(7) . . . . ?
N1 C12 C13 C14 148.5(7) . . . . ?
N1 C12 C13 N2 -34.8(8) . . . . ?
N2 C13 C14 C15 -1.5(11) . . . . ?
C12 C13 C14 C15 175.1(7) . . . . ?
C13 C14 C15 C16 0.0(12) . . . . ?
C14 C15 C16 C17 1.9(11) . . . . ?
C13 N2 C17 C16 1.2(10) . . . . ?
V1 N2 C17 C16 -173.5(5) . . . . ?
C15 C16 C17 N2 -2.6(11) . . . . ?
C12 N1 C18 C19 -153.5(6) . . . . ?
C11 N1 C18 C19 87.2(7) . . . . ?
V1 N1 C18 C19 -42.8(6) . . . . ?
C23 N3 C19 C20 0.4(9) . . . . ?
V1 N3 C19 C20 179.7(5) . . . . ?
C23 N3 C19 C18 176.3(6) . . . . ?
V1 N3 C19 C18 -4.4(8) . . . . ?
N1 C18 C19 N3 33.9(8) . . . . ?
N1 C18 C19 C20 -150.5(7) . . . . ?
N3 C19 C20 C21 0.4(10) . . . . ?
C18 C19 C20 C21 -175.2(7) . . . . ?
C19 C20 C21 C22 0.2(11) . . . . ?
C20 C21 C22 C23 -1.4(11) . . . . ?
C19 N3 C23 C22 -1.7(10) . . . . ?
V1 N3 C23 C22 179.1(5) . . . . ?
C21 C22 C23 N3 2.3(11) . . . . ?
C31 N4 C24 C6 178.7(5) . . . . ?
C25 N4 C24 C6 -59.5(7) . . . . ?
V2 N4 C24 C6 61.6(6) . . . . ?
C5 C6 C24 N4 112.9(7) . . . . ?
C1 C6 C24 N4 -64.1(7) . . . . ?
C31 N4 C25 C26 -144.4(6) . . . . ?
C24 N4 C25 C26 93.5(6) . . . . ?
V2 N4 C25 C26 -27.8(6) . . . . ?
C30 N5 C26 C27 0.6(10) . . . . ?
V2 N5 C26 C27 170.3(5) . . . . ?
C30 N5 C26 C25 176.9(6) . . . . ?
V2 N5 C26 C25 -13.5(8) . . . . ?
N4 C25 C26 N5 28.0(8) . . . . ?
N4 C25 C26 C27 -155.7(6) . . . . ?
N5 C26 C27 C28 -0.2(10) . . . . ?
C25 C26 C27 C28 -176.2(6) . . . . ?
C26 C27 C28 C29 -0.4(11) . . . . ?
C27 C28 C29 C30 0.6(12) . . . . ?
C26 N5 C30 C29 -0.5(11) . . . . ?
V2 N5 C30 C29 -170.2(6) . . . . ?
C28 C29 C30 N5 -0.1(12) . . . . ?
C25 N4 C31 C32 74.9(7) . . . . ?
C24 N4 C31 C32 -163.3(6) . . . . ?
V2 N4 C31 C32 -43.9(6) . . . . ?
C36 N6 C32 C33 2.1(10) . . . . ?
V2 N6 C32 C33 -171.6(5) . . . . ?
C36 N6 C32 C31 -179.0(6) . . . . ?
V2 N6 C32 C31 7.2(8) . . . . ?
N4 C31 C32 N6 26.9(8) . . . . ?
N4 C31 C32 C33 -154.3(6) . . . . ?
N6 C32 C33 C34 -1.4(10) . . . . ?
C31 C32 C33 C34 179.8(6) . . . . ?
C32 C33 C34 C35 -0.7(11) . . . . ?
C33 C34 C35 C36 2.0(12) . . . . ?
C32 N6 C36 C35 -0.7(10) . . . . ?
V2 N6 C36 C35 172.7(6) . . . . ?
C34 C35 C36 N6 -1.4(11) . . . . ?
